data_1530513
loop_
_publ_author_name
'Onoda, M.'
'Toriumi, K.'
'Matsuda, Y.'
'Sato, M.'

_publ_section_title
;
 Crystal structure of lithium molybdenum purple bronze Li0.9 Mo6 O17
;
_journal_name_full 'Journal of Solid State Chemistry'
_journal_page_first 163
_journal_page_last 170
_journal_volume 66
_journal_year 1987
_chemical_formula_sum 'Li0.9 Mo6 O17'
_chemical_name_systematic 'Li.9 Mo6 O17'
_space_group_IT_number 11
_symmetry_space_group_name_Hall '-P 2yb'
_symmetry_space_group_name_H-M 'P 1 21/m 1'
_cell_angle_alpha 90
_cell_angle_beta 90.61
_cell_angle_gamma 90
_cell_formula_units_Z 2
_cell_length_a 12.762
_cell_length_b 5.523
_cell_length_c 9.499
_cell_volume 669.495
_citation_journal_id_ASTM JSSCBI
_cod_data_source_file Onoda_JSSCBI_1987_1377.cif
_cod_data_source_block Li0.9Mo6O17
_cod_original_cell_volume 669.4945
_cod_database_code 1530513

loop_
_symmetry_equiv_pos_as_xyz
x,y,z
-x,y+1/2,-z
-x,-y,-z
x,-y-1/2,z

loop_
_atom_site_label
_atom_site_type_symbol
_atom_site_fract_x
_atom_site_fract_y
_atom_site_fract_z
_atom_site_occupancy
_atom_site_U_iso_or_equiv
O6 O-2 0.7394 0.75 0.25932 1 0.0
O4 O-2 0.89915 0.25 0.40477 1 0.0
Mo2 Mo+5 0.14436 0.75 0.4184 1 0.0
Mo1 Mo+5 -0.00613 0.25 0.23356 1 0.0
O10 O-2 0.26955 0.50185 -0.00383 1 0.0
Mo4 Mo+5 0.16635 0.25 -0.07938 1 0.0
O1 O-2 0.09143 0.25 0.08766 1 0.0
O5 O-2 0.23138 0.75 0.23518 1 0.0
O3 O-2 0.59382 0.25 0.31731 1 0.0
Mo6 Mo+5 0.49299 0.25 0.19604 1 0.0
Mo5 Mo+5 0.3198 0.75 0.09404 1 0.0
O9 O-2 0.41409 0.51425 0.22288 1 0.0
Mo3 Mo+5 0.31105 0.25 0.56755 1 0.0
O12 O-2 0.26811 0.51287 0.47264 1 0.0
O7 O-2 0.55358 0.75 0.43731 1 0.0
Li1 Li+1 0.4024 0.75 0.409 0.9 0.0
O11 O-2 0.91393 0.49998 0.15323 1 0.0
O8 O-2 0.0726 0.50315 0.34471 1 0.0
O2 O-2 0.54289 0.25 0.02127 1 0.0
